data_4118425
loop_
_publ_author_name
'Insun Yu'
'Alberto Acosta-Ram\'irez'
'Parisa Mehrkhodavandi'

_publ_section_title
;
 Mechanism of Living Lactide Polymerization by Dinuclear Indium Catalysts
 and Its Impact on Isoselectivity
;
_journal_name_full 'Journal of the American Chemical Society'
_journal_page_first 12758
_journal_page_last 12773
_journal_paper_doi 10.1021/ja3048046
_journal_volume 134
_journal_year 2012
_chemical_formula_moiety 'C40 H68 I2 In2 N4 O4, 4(C4 H8 O)'
_chemical_formula_sum 'C56 H100 I2 In2 N4 O8'
_chemical_formula_weight 1440.84
_chemical_name_systematic
;
 ?
;
_space_group_IT_number 1
_symmetry_cell_setting triclinic
_symmetry_space_group_name_Hall 'P 1'
_symmetry_space_group_name_H-M 'P 1'
_atom_sites_solution_hydrogens geom
_atom_sites_solution_primary direct
_atom_sites_solution_secondary difmap
_audit_creation_method SHELXL-97
_cell_angle_alpha 102.916(4)
_cell_angle_beta 102.609(4)
_cell_angle_gamma 101.865(4)
_cell_formula_units_Z 1
_cell_length_a 10.3684(8)
_cell_length_b 11.1950(8)
_cell_length_c 14.5462(11)
_cell_measurement_reflns_used 9722
_cell_measurement_temperature 173(2)
_cell_measurement_theta_max 28.6
_cell_measurement_theta_min 2.2
_cell_volume 1547.5(2)
_computing_structure_refinement 'SHELXL-97 (Sheldrick, 1997)'
_diffrn_ambient_temperature 173(2)
_diffrn_measured_fraction_theta_full 0.965
_diffrn_measured_fraction_theta_max 0.965
_diffrn_measurement_device_type 'Bruker X8 APEX II'
_diffrn_measurement_method 'area detector'
_diffrn_radiation_monochromator graphite
_diffrn_radiation_source 'fine-focus sealed tube'
_diffrn_radiation_type MoK\a
_diffrn_radiation_wavelength 0.71073
_diffrn_reflns_av_R_equivalents 0.0375
_diffrn_reflns_av_sigmaI/netI 0.0334
_diffrn_reflns_limit_h_max 13
_diffrn_reflns_limit_h_min -13
_diffrn_reflns_limit_k_max 14
_diffrn_reflns_limit_k_min -14
_diffrn_reflns_limit_l_max 19
_diffrn_reflns_limit_l_min -19
_diffrn_reflns_number 64151
_diffrn_reflns_theta_full 28.68
_diffrn_reflns_theta_max 28.68
_diffrn_reflns_theta_min 1.49
_exptl_absorpt_coefficient_mu 1.794
_exptl_absorpt_correction_T_max 0.9142
_exptl_absorpt_correction_T_min 0.7354
_exptl_absorpt_correction_type multi-scan
_exptl_crystal_colour colourless
_exptl_crystal_density_diffrn 1.546
_exptl_crystal_description irregular
_exptl_crystal_F_000 732
_exptl_crystal_size_max 0.40
_exptl_crystal_size_mid 0.40
_exptl_crystal_size_min 0.05
_refine_diff_density_max 0.799
_refine_diff_density_min -0.972
_refine_diff_density_rms 0.098
_refine_ls_abs_structure_details 'Flack H D (1983), Acta Cryst. A39, 876-881'
_refine_ls_abs_structure_Flack -0.161(17)
_refine_ls_extinction_method none
_refine_ls_goodness_of_fit_ref 1.076
_refine_ls_hydrogen_treatment mixed
_refine_ls_matrix_type full
_refine_ls_number_parameters 703
_refine_ls_number_reflns 15160
_refine_ls_number_restraints 975
_refine_ls_restrained_S_all 1.043
_refine_ls_R_factor_all 0.0389
_refine_ls_R_factor_gt 0.0326
_refine_ls_shift/su_max 0.021
_refine_ls_shift/su_mean 0.001
_refine_ls_structure_factor_coef Fsqd
_refine_ls_weighting_details 'calc w=1/[\s^2^(Fo^2^)+(0.0429P)^2^+2.6291P] where P=(Fo^2^+2Fc^2^)/3'
_refine_ls_weighting_scheme calc
_refine_ls_wR_factor_gt 0.0793
_refine_ls_wR_factor_ref 0.0861
_reflns_number_gt 13877
_reflns_number_total 15160
_reflns_threshold_expression >2sigma(I)
_cod_data_source_file ja3048046_si_002_6.cif
_cod_data_source_block pm082
_cod_database_code 4118425

loop_
_symmetry_equiv_pos_as_xyz
'x, y, z'

loop_
_atom_site_label
_atom_site_type_symbol
_atom_site_fract_x
_atom_site_fract_y
_atom_site_fract_z
_atom_site_U_iso_or_equiv
_atom_site_adp_type
_atom_site_occupancy
_atom_site_symmetry_multiplicity
_atom_site_calc_flag
_atom_site_refinement_flags
_atom_site_disorder_assembly
_atom_site_disorder_group
In1 In 0.45408(2) 0.19604(2) 0.062265(18) 0.01162(8) Uani 1 1 d U . .
In2 In 0.31420(2) -0.12485(2) -0.031016(18) 0.01161(8) Uani 1 1 d U . .
I2 I 0.54868(2) -0.19938(2) -0.06050(2) 0.01930(8) Uani 1 1 d U . .
I1 I 0.21291(2) 0.26289(2) 0.08077(2) 0.01935(8) Uani 1 1 d U . .
O1 O 0.5703(4) 0.3100(4) 0.2031(3) 0.0178(8) Uani 1 1 d U . .
O3 O 0.3563(4) 0.0474(4) -0.0736(2) 0.0142(7) Uani 1 1 d U . .
O2 O 0.1970(4) -0.2430(4) -0.1711(3) 0.0152(7) Uani 1 1 d U . .
N1 N 0.6485(4) 0.1550(4) 0.0318(3) 0.0136(9) Uani 1 1 d U . .
H1 H 0.6243 0.0685 -0.0001 0.016 Uiso 1 1 calc R . .
O4 O 0.4116(4) 0.0236(3) 0.1048(3) 0.0144(7) Uani 1 1 d U . .
N3 N 0.1113(4) -0.0981(4) -0.0079(3) 0.0132(8) Uani 1 1 d U . .
H3 H 0.1304 -0.0155 0.0320 0.016 Uiso 1 1 calc R . .
N4 N 0.2626(4) -0.2582(4) 0.0695(3) 0.0151(8) Uani 1 1 d U . .
C40 C 0.2046(5) -0.3885(4) 0.0028(3) 0.0197(9) Uani 1 1 d U . .
H40A H 0.1225 -0.3912 -0.0470 0.030 Uiso 1 1 calc R . .
H40B H 0.1800 -0.4477 0.0405 0.030 Uiso 1 1 calc R . .
H40C H 0.2728 -0.4129 -0.0294 0.030 Uiso 1 1 calc R . .
N2 N 0.5251(4) 0.3520(4) -0.0158(3) 0.0148(8) Uani 1 1 d U . .
C47 C 0.5553(7) 0.8380(7) 0.6418(5) 0.0472(17) Uani 1 1 d U . .
H47A H 0.6431 0.8259 0.6305 0.057 Uiso 1 1 calc R . .
H47B H 0.5118 0.7668 0.6643 0.057 Uiso 1 1 calc R . .
C49 C 0.7151(8) 0.9832(8) 0.3219(5) 0.0417(17) Uani 1 1 d U . .
H49A H 0.7882 1.0120 0.2918 0.050 Uiso 1 1 calc R . .
H49B H 0.6965 0.8899 0.3103 0.050 Uiso 1 1 calc R . .
O5 O 0.4916(6) 0.9820(5) 0.5566(4) 0.0630(13) Uani 1 1 d U . .
O7 O 0.5932(5) 1.0166(4) 0.2815(3) 0.0313(10) Uani 1 1 d U . .
C50 C 0.6994(8) 1.1646(8) 0.4349(5) 0.0458(19) Uani 1 1 d U . .
H50A H 0.6867 1.1988 0.5002 0.055 Uiso 1 1 calc R . .
H50B H 0.7587 1.2331 0.4180 0.055 Uiso 1 1 calc R . .
C52 C 0.7576(6) 1.0501(7) 0.4312(4) 0.0447(14) Uani 1 1 d U . .
H52A H 0.8586 1.0766 0.4581 0.054 Uiso 1 1 calc R . .
H52B H 0.7172 0.9950 0.4679 0.054 Uiso 1 1 calc R . .
C18 C 1.1479(6) 0.5270(7) 0.3544(4) 0.0297(13) Uani 1 1 d U . .
H18A H 1.1959 0.4765 0.3171 0.045 Uiso 1 1 calc R . .
H18B H 1.1752 0.5271 0.4233 0.045 Uiso 1 1 calc R . .
H18C H 1.1718 0.6145 0.3500 0.045 Uiso 1 1 calc R . .
C11 C 0.9937(5) 0.4694(6) 0.3123(4) 0.0205(11) Uani 1 1 d U . .
C12 C 0.9406(5) 0.3575(6) 0.2354(4) 0.0181(11) Uani 1 1 d U . .
H12 H 1.0012 0.3181 0.2073 0.022 Uiso 1 1 calc R . .
C13 C 0.7994(6) 0.3027(5) 0.1994(4) 0.0170(11) Uani 1 1 d U . .
C8 C 0.7072(5) 0.3616(5) 0.2371(3) 0.0150(10) Uani 1 1 d U . .
C51 C 0.5629(8) 1.1060(7) 0.3568(5) 0.0355(16) Uani 1 1 d U . .
H51A H 0.4931 1.0622 0.3836 0.043 Uiso 1 1 calc R . .
H51B H 0.5292 1.1717 0.3306 0.043 Uiso 1 1 calc R . .
C28 C 0.0624(5) -0.2958(5) -0.2075(3) 0.0139(10) Uani 1 1 d U . .
C33 C -0.0327(5) -0.2346(5) -0.1738(4) 0.0146(10) Uani 1 1 d U . .
C32 C -0.1736(5) -0.2933(6) -0.2102(4) 0.0192(11) Uani 1 1 d U . .
H32 H -0.2352 -0.2516 -0.1857 0.023 Uiso 1 1 calc R . .
C31 C -0.2263(6) -0.4093(6) -0.2802(4) 0.0193(11) Uani 1 1 d U . .
C38 C -0.3789(6) -0.4722(6) -0.3179(4) 0.0260(12) Uani 1 1 d U . .
H38A H -0.3956 -0.5534 -0.3673 0.039 Uiso 1 1 calc R . .
H38B H -0.4253 -0.4165 -0.3476 0.039 Uiso 1 1 calc R . .
H38C H -0.4145 -0.4875 -0.2633 0.039 Uiso 1 1 calc R . .
C7 C 0.7508(5) 0.1719(5) 0.1263(4) 0.0171(11) Uani 1 1 d U . .
H7A H 0.8322 0.1483 0.1110 0.020 Uiso 1 1 calc R . .
H7B H 0.7110 0.1106 0.1589 0.020 Uiso 1 1 calc R . .
C27 C 0.0168(5) -0.1036(5) -0.1027(4) 0.0156(10) Uani 1 1 d U . .
H27A H 0.0646 -0.0440 -0.1332 0.019 Uiso 1 1 calc R . .
H27B H -0.0634 -0.0751 -0.0897 0.019 Uiso 1 1 calc R . .
C21 C 0.0500(5) -0.1827(5) 0.0452(4) 0.0182(10) Uani 1 1 d U . .
H21 H -0.0037 -0.2658 -0.0037 0.022 Uiso 1 1 calc R . .
C26 C 0.1639(4) -0.2076(4) 0.1192(3) 0.0187(8) Uani 1 1 d U . .
H26 H 0.2169 -0.1233 0.1666 0.022 Uiso 1 1 calc R . .
C25 C 0.1033(5) -0.2896(5) 0.1784(4) 0.0288(10) Uani 1 1 d U . .
H25A H 0.0516 -0.3750 0.1341 0.035 Uiso 1 1 calc R . .
H25B H 0.1788 -0.3000 0.2284 0.035 Uiso 1 1 calc R . .
C24 C 0.0084(6) -0.2308(6) 0.2291(4) 0.0392(13) Uani 1 1 d U . .
H24A H -0.0312 -0.2875 0.2651 0.047 Uiso 1 1 calc R . .
H24B H 0.0613 -0.1482 0.2773 0.047 Uiso 1 1 calc R . .
C23 C -0.1061(8) -0.2107(8) 0.1544(5) 0.0410(17) Uani 1 1 d U . .
H23A H -0.1657 -0.1704 0.1885 0.049 Uiso 1 1 calc R . .
H23B H -0.1628 -0.2940 0.1091 0.049 Uiso 1 1 calc R . .
C22 C -0.0484(6) -0.1270(6) 0.0961(4) 0.0275(12) Uani 1 1 d U . .
H22A H 0.0011 -0.0412 0.1407 0.033 Uiso 1 1 calc R . .
H22B H -0.1248 -0.1182 0.0460 0.033 Uiso 1 1 calc R . .
C39 C 0.3849(5) -0.2573(5) 0.1435(3) 0.0214(10) Uani 1 1 d U . .
H39A H 0.4248 -0.1717 0.1888 0.032 Uiso 1 1 calc R . .
H39B H 0.4525 -0.2823 0.1109 0.032 Uiso 1 1 calc R . .
H39C H 0.3590 -0.3175 0.1802 0.032 Uiso 1 1 calc R . .
C30 C -0.1306(6) -0.4666(5) -0.3157(4) 0.0188(11) Uani 1 1 d U . .
H30 H -0.1645 -0.5458 -0.3651 0.023 Uiso 1 1 calc R . .
C29 C 0.0104(6) -0.4132(5) -0.2822(4) 0.0169(10) Uani 1 1 d U . .
C34 C 0.1079(6) -0.4810(5) -0.3263(4) 0.0193(11) Uani 1 1 d U . .
C35 C 0.2018(6) -0.5200(6) -0.2468(4) 0.0248(12) Uani 1 1 d U . .
H35A H 0.2554 -0.4441 -0.1930 0.037 Uiso 1 1 calc R . .
H35B H 0.2642 -0.5613 -0.2754 0.037 Uiso 1 1 calc R . .
H35C H 0.1456 -0.5792 -0.2214 0.037 Uiso 1 1 calc R . .
C36 C 0.1962(6) -0.3924(6) -0.3689(4) 0.0260(12) Uani 1 1 d U . .
H36A H 0.2483 -0.3140 -0.3172 0.039 Uiso 1 1 calc R . .
H36B H 0.1368 -0.3717 -0.4220 0.039 Uiso 1 1 calc R . .
H36C H 0.2599 -0.4349 -0.3947 0.039 Uiso 1 1 calc R . .
C37 C 0.0290(6) -0.6024(6) -0.4090(4) 0.0278(13) Uani 1 1 d U . .
H37A H -0.0286 -0.6606 -0.3837 0.042 Uiso 1 1 calc R . .
H37B H 0.0941 -0.6434 -0.4340 0.042 Uiso 1 1 calc R . .
H37C H -0.0290 -0.5807 -0.4622 0.042 Uiso 1 1 calc R . .
C2 C 0.6698(4) 0.3547(4) -0.0204(3) 0.0160(7) Uani 1 1 d U . .
H2 H 0.7324 0.4046 0.0459 0.019 Uiso 1 1 calc R . .
C1 C 0.6897(5) 0.2200(5) -0.0404(3) 0.0149(9) Uani 1 1 d U . .
H1A H 0.6280 0.1698 -0.1069 0.018 Uiso 1 1 calc R . .
C6 C 0.8374(5) 0.2242(5) -0.0433(4) 0.0216(10) Uani 1 1 d U . .
H6A H 0.8459 0.1362 -0.0620 0.026 Uiso 1 1 calc R . .
H6B H 0.9001 0.2676 0.0232 0.026 Uiso 1 1 calc R . .
C5 C 0.8813(6) 0.2936(7) -0.1159(4) 0.0276(13) Uani 1 1 d U . .
H5A H 0.9789 0.2988 -0.1121 0.033 Uiso 1 1 calc R . .
H5B H 0.8257 0.2456 -0.1836 0.033 Uiso 1 1 calc R . .
C4 C 0.8615(4) 0.4269(5) -0.0912(3) 0.0271(10) Uani 1 1 d U . .
H4A H 0.9213 0.4762 -0.0249 0.032 Uiso 1 1 calc R . .
H4B H 0.8884 0.4708 -0.1389 0.032 Uiso 1 1 calc R . .
C3 C 0.7127(4) 0.4212(5) -0.0945(3) 0.0220(8) Uani 1 1 d U . .
H3A H 0.6531 0.3742 -0.1614 0.026 Uiso 1 1 calc R . .
H3B H 0.7014 0.5085 -0.0790 0.026 Uiso 1 1 calc R . .
C19 C 0.5238(5) 0.4783(4) 0.0417(4) 0.0251(10) Uani 1 1 d U . .
H19A H 0.5896 0.5015 0.1066 0.038 Uiso 1 1 calc R . .
H19B H 0.4316 0.4754 0.0492 0.038 Uiso 1 1 calc R . .
H19C H 0.5493 0.5416 0.0074 0.038 Uiso 1 1 calc R . .
C20 C 0.4268(5) 0.3182(5) -0.1139(4) 0.0235(10) Uani 1 1 d U . .
H20A H 0.4271 0.2344 -0.1523 0.035 Uiso 1 1 calc R . .
H20B H 0.4535 0.3818 -0.1477 0.035 Uiso 1 1 calc R . .
H20C H 0.3345 0.3159 -0.1068 0.035 Uiso 1 1 calc R . .
C9 C 0.7601(5) 0.4763(5) 0.3173(4) 0.0162(10) Uani 1 1 d U . .
C14 C 0.6654(6) 0.5411(6) 0.3660(4) 0.0210(11) Uani 1 1 d U . .
C15 C 0.5670(6) 0.5845(6) 0.2932(4) 0.0256(12) Uani 1 1 d U . .
H15A H 0.5084 0.6252 0.3269 0.038 Uiso 1 1 calc R . .
H15B H 0.5097 0.5106 0.2390 0.038 Uiso 1 1 calc R . .
H15C H 0.6201 0.6453 0.2673 0.038 Uiso 1 1 calc R . .
C16 C 0.5793(6) 0.4490(6) 0.4079(4) 0.0265(12) Uani 1 1 d U . .
H16A H 0.5190 0.4913 0.4385 0.040 Uiso 1 1 calc R . .
H16B H 0.6404 0.4239 0.4572 0.040 Uiso 1 1 calc R . .
H16C H 0.5236 0.3733 0.3548 0.040 Uiso 1 1 calc R . .
C17 C 0.7471(6) 0.6591(6) 0.4517(4) 0.0272(12) Uani 1 1 d U . .
H17A H 0.6834 0.6980 0.4807 0.041 Uiso 1 1 calc R . .
H17B H 0.8025 0.7205 0.4275 0.041 Uiso 1 1 calc R . .
H17C H 0.8074 0.6341 0.5016 0.041 Uiso 1 1 calc R . .
C10 C 0.9041(6) 0.5240(5) 0.3517(4) 0.0183(11) Uani 1 1 d U . .
H10 H 0.9411 0.5986 0.4055 0.022 Uiso 1 1 calc R . .
C42 C 0.0932(6) 0.1609(6) 0.3699(5) 0.0461(14) Uani 1 1 d U . .
H42A H 0.0526 0.2338 0.3809 0.055 Uiso 1 1 calc R . .
H42B H 0.0339 0.0952 0.3095 0.055 Uiso 1 1 calc R . .
O6 O 0.1070(5) 0.1098(6) 0.4527(5) 0.0710(16) Uani 1 1 d U . .
C43 C 0.2362(7) 0.2032(8) 0.3612(5) 0.0511(18) Uani 1 1 d U . .
H43A H 0.2457 0.2740 0.3306 0.061 Uiso 1 1 calc R . .
H43B H 0.2626 0.1321 0.3226 0.061 Uiso 1 1 calc R . .
C44 C 0.3208(8) 0.2464(9) 0.4682(5) 0.0474(18) Uani 1 1 d U . .
H44A H 0.4171 0.2439 0.4743 0.057 Uiso 1 1 calc R . .
H44B H 0.3191 0.3334 0.5011 0.057 Uiso 1 1 calc R . .
C48 C 0.5771(7) 0.9644(6) 0.7150(5) 0.0496(15) Uani 1 1 d U . .
H48A H 0.5050 0.9615 0.7498 0.060 Uiso 1 1 calc R . .
H48B H 0.6681 0.9900 0.7637 0.060 Uiso 1 1 calc R . .
C46 C 0.4616(9) 0.8479(9) 0.5508(6) 0.055(2) Uani 1 1 d U . .
H46A H 0.4793 0.7991 0.4913 0.066 Uiso 1 1 calc R . .
H46B H 0.3644 0.8145 0.5484 0.066 Uiso 1 1 calc R . .
C41 C 0.2489(7) 0.1508(8) 0.5088(6) 0.0579(18) Uani 1 1 d U . .
H41A H 0.2894 0.0777 0.5034 0.069 Uiso 1 1 calc R . .
H41B H 0.2574 0.1888 0.5788 0.069 Uiso 1 1 calc R . .
C45 C 0.5683(9) 1.0530(7) 0.6520(6) 0.064(2) Uani 1 1 d U . .
H45A H 0.5237 1.1182 0.6780 0.077 Uiso 1 1 calc R . .
H45B H 0.6615 1.0969 0.6518 0.077 Uiso 1 1 calc R . .
O8 O 0.182(5) 0.064(4) 0.754(3) 0.034(8) Uani 0.45(2) 1 d PU A 1
C53 C 0.1960(18) -0.041(2) 0.677(2) 0.022(4) Uani 0.45(2) 1 d PU A 1
H53A H 0.2234 -0.1065 0.7058 0.027 Uiso 0.45(2) 1 calc PR A 1
H53B H 0.2677 -0.0072 0.6467 0.027 Uiso 0.45(2) 1 calc PR A 1
C54 C 0.0606(18) -0.0976(14) 0.5992(12) 0.029(4) Uani 0.45(2) 1 d PU A 1
H54A H 0.0355 -0.1916 0.5826 0.035 Uiso 0.45(2) 1 calc PR A 1
H54B H 0.0634 -0.0715 0.5388 0.035 Uiso 0.45(2) 1 calc PR A 1
C55 C -0.0409(16) -0.044(2) 0.6475(15) 0.033(4) Uani 0.45(2) 1 d PU A 1
H55A H -0.1168 -0.0324 0.5984 0.040 Uiso 0.45(2) 1 calc PR A 1
H55B H -0.0792 -0.0982 0.6853 0.040 Uiso 0.45(2) 1 calc PR A 1
C56 C 0.052(2) 0.082(2) 0.7138(15) 0.032(4) Uani 0.45(2) 1 d PU A 1
H56A H 0.0615 0.1457 0.6762 0.038 Uiso 0.45(2) 1 calc PR A 1
H56B H 0.0120 0.1144 0.7675 0.038 Uiso 0.45(2) 1 calc PR A 1
O8B O 0.194(3) 0.058(3) 0.743(2) 0.022(3) Uani 0.55(2) 1 d PU A 2
C53B C 0.153(2) -0.0588(18) 0.6699(16) 0.037(4) Uani 0.55(2) 1 d PU A 2
H53C H 0.1649 -0.1293 0.6988 0.044 Uiso 0.55(2) 1 calc PR A 2
H53D H 0.2074 -0.0564 0.6217 0.044 Uiso 0.55(2) 1 calc PR A 2
C54B C -0.001(2) -0.0746(15) 0.6207(13) 0.059(6) Uani 0.55(2) 1 d PU A 2
H54C H -0.0144 -0.0656 0.5534 0.071 Uiso 0.55(2) 1 calc PR A 2
H54D H -0.0576 -0.1589 0.6176 0.071 Uiso 0.55(2) 1 calc PR A 2
C55B C -0.0379(15) 0.029(2) 0.6846(12) 0.049(4) Uani 0.55(2) 1 d PU A 2
H55C H -0.1047 0.0624 0.6451 0.059 Uiso 0.55(2) 1 calc PR A 2
H55D H -0.0782 -0.0021 0.7335 0.059 Uiso 0.55(2) 1 calc PR A 2
C56B C 0.0925(17) 0.1274(16) 0.7333(13) 0.038(3) Uani 0.55(2) 1 d PU A 2
H56C H 0.1104 0.1860 0.6929 0.045 Uiso 0.55(2) 1 calc PR A 2
H56D H 0.0914 0.1772 0.7985 0.045 Uiso 0.55(2) 1 calc PR A 2
H3O H 0.308(6) 0.058(6) -0.118(4) 0.016(15) Uiso 1 1 d . . .
H4O H 0.454(12) 0.014(11) 0.150(8) 0.10(4) Uiso 1 1 d . . .

loop_
_atom_site_aniso_label
_atom_site_aniso_U_11
_atom_site_aniso_U_22
_atom_site_aniso_U_33
_atom_site_aniso_U_23
_atom_site_aniso_U_13
_atom_site_aniso_U_12
In1 0.00811(17) 0.01045(17) 0.01596(15) 0.00382(12) 0.00233(12) 0.00268(13)
In2 0.00810(17) 0.01061(17) 0.01576(15) 0.00409(12) 0.00210(12) 0.00257(13)
I2 0.01242(16) 0.01635(17) 0.03162(18) 0.00715(14) 0.00793(13) 0.00683(13)
I1 0.01114(16) 0.01870(18) 0.03021(18) 0.00661(14) 0.00705(13) 0.00714(13)
O1 0.0105(18) 0.0194(19) 0.0192(17) 0.0002(15) 0.0017(14) 0.0031(15)
O3 0.0122(17) 0.0155(18) 0.0137(15) 0.0051(13) 0.0005(13) 0.0032(14)
O2 0.0110(17) 0.0165(18) 0.0162(16) 0.0025(14) 0.0025(13) 0.0032(14)
N1 0.012(2) 0.0111(19) 0.0158(18) 0.0041(15) 0.0022(15) 0.0004(15)
O4 0.0137(18) 0.0112(17) 0.0161(16) 0.0037(13) 0.0005(13) 0.0025(14)
N3 0.010(2) 0.0125(19) 0.0154(18) 0.0016(15) 0.0033(15) 0.0014(15)
N4 0.0159(19) 0.0100(17) 0.0181(18) 0.0039(14) 0.0032(14) 0.0025(14)
C40 0.020(2) 0.012(2) 0.024(2) 0.0028(16) 0.0035(17) 0.0028(16)
N2 0.0103(17) 0.0155(19) 0.0207(18) 0.0078(14) 0.0043(14) 0.0047(14)
C47 0.046(4) 0.046(4) 0.048(4) 0.008(3) 0.011(3) 0.015(3)
C49 0.040(4) 0.049(4) 0.040(3) 0.013(3) 0.007(3) 0.023(3)
O5 0.071(3) 0.069(4) 0.047(3) 0.021(3) 0.004(2) 0.022(3)
O7 0.032(2) 0.030(2) 0.0239(19) 0.0015(17) -0.0047(17) 0.0107(18)
C50 0.044(4) 0.052(5) 0.026(3) 0.001(3) -0.003(3) 0.006(3)
C52 0.034(3) 0.062(4) 0.037(3) 0.019(3) -0.002(2) 0.017(3)
C18 0.013(3) 0.039(3) 0.030(3) 0.005(2) 0.004(2) -0.001(2)
C11 0.009(2) 0.029(3) 0.022(2) 0.012(2) 0.0003(18) 0.000(2)
C12 0.016(3) 0.024(3) 0.016(2) 0.009(2) 0.0027(19) 0.006(2)
C13 0.014(3) 0.020(3) 0.018(2) 0.008(2) 0.0029(18) 0.005(2)
C8 0.011(2) 0.017(2) 0.014(2) 0.0054(18) -0.0005(17) -0.0002(19)
C51 0.042(4) 0.039(4) 0.027(3) 0.008(3) 0.005(3) 0.020(3)
C28 0.014(2) 0.012(2) 0.017(2) 0.0065(18) 0.0035(18) 0.0062(18)
C33 0.014(2) 0.012(2) 0.017(2) 0.0068(18) 0.0017(18) 0.0038(19)
C32 0.011(2) 0.027(3) 0.019(2) 0.005(2) 0.0018(18) 0.006(2)
C31 0.015(2) 0.022(3) 0.017(2) 0.0050(19) 0.0004(18) 0.002(2)
C38 0.014(2) 0.036(3) 0.022(2) 0.008(2) -0.0019(19) -0.001(2)
C7 0.011(2) 0.018(3) 0.019(2) 0.0034(19) -0.0014(18) 0.006(2)
C27 0.012(2) 0.018(2) 0.020(2) 0.0092(19) 0.0037(18) 0.0085(19)
C21 0.015(2) 0.016(2) 0.021(2) 0.0035(17) 0.0071(17) -0.0015(16)
C26 0.022(2) 0.018(2) 0.0190(19) 0.0072(16) 0.0091(16) 0.0055(16)
C25 0.038(3) 0.029(3) 0.030(2) 0.017(2) 0.020(2) 0.013(2)
C24 0.055(3) 0.042(3) 0.036(3) 0.020(2) 0.032(3) 0.017(3)
C23 0.036(4) 0.056(4) 0.052(4) 0.027(3) 0.036(3) 0.017(3)
C22 0.024(3) 0.035(3) 0.030(3) 0.011(2) 0.016(2) 0.013(2)
C39 0.021(2) 0.020(2) 0.021(2) 0.0095(17) -0.0026(18) 0.0070(18)
C30 0.017(2) 0.018(2) 0.019(2) 0.0052(18) -0.0002(18) 0.0044(19)
C29 0.018(2) 0.020(3) 0.014(2) 0.0061(18) 0.0031(18) 0.009(2)
C34 0.020(2) 0.017(2) 0.019(2) 0.0005(18) 0.0024(18) 0.0064(19)
C35 0.026(3) 0.023(3) 0.024(2) 0.0015(19) 0.0008(19) 0.015(2)
C36 0.027(3) 0.029(3) 0.024(2) 0.003(2) 0.010(2) 0.013(2)
C37 0.027(3) 0.028(3) 0.022(2) -0.003(2) 0.000(2) 0.011(2)
C2 0.0109(17) 0.0192(19) 0.0157(18) 0.0051(15) 0.0011(14) 0.0020(14)
C1 0.0116(19) 0.018(2) 0.0151(19) 0.0056(16) 0.0028(15) 0.0045(16)
C6 0.014(2) 0.030(3) 0.022(2) 0.0052(19) 0.0059(17) 0.0079(18)
C5 0.019(3) 0.040(3) 0.025(2) 0.008(2) 0.008(2) 0.009(2)
C4 0.017(2) 0.038(3) 0.024(2) 0.0118(19) 0.0059(17) -0.0007(18)
C3 0.018(2) 0.025(2) 0.023(2) 0.0115(18) 0.0045(16) 0.0019(16)
C19 0.031(3) 0.015(2) 0.034(3) 0.0082(18) 0.012(2) 0.0090(18)
C20 0.015(2) 0.027(2) 0.030(2) 0.0152(19) 0.0009(18) 0.0062(19)
C9 0.016(2) 0.014(2) 0.016(2) 0.0049(18) 0.0026(18) 0.0007(19)
C14 0.020(2) 0.021(3) 0.016(2) -0.0013(18) -0.0004(18) 0.008(2)
C15 0.030(3) 0.025(3) 0.021(2) 0.0022(19) 0.003(2) 0.014(2)
C16 0.023(3) 0.030(3) 0.023(2) 0.002(2) 0.009(2) 0.002(2)
C17 0.028(3) 0.023(3) 0.023(2) -0.002(2) 0.001(2) 0.006(2)
C10 0.019(2) 0.017(2) 0.012(2) 0.0036(17) -0.0034(17) -0.0023(18)
C42 0.039(3) 0.046(3) 0.049(3) 0.009(3) 0.010(3) 0.009(3)
O6 0.045(3) 0.078(4) 0.113(5) 0.060(3) 0.029(3) 0.020(2)
C43 0.037(3) 0.069(5) 0.050(4) 0.028(4) 0.010(3) 0.010(3)
C44 0.036(3) 0.063(5) 0.046(4) 0.014(3) 0.015(3) 0.016(3)
C48 0.056(4) 0.047(4) 0.042(3) 0.009(3) 0.010(3) 0.013(3)
C46 0.040(4) 0.067(5) 0.045(4) -0.005(4) 0.005(3) 0.018(4)
C41 0.048(4) 0.076(5) 0.076(5) 0.049(4) 0.029(4) 0.030(4)
C45 0.070(5) 0.046(4) 0.064(5) 0.014(3) 0.003(4) 0.007(3)
O8 0.044(11) 0.019(7) 0.029(10) -0.005(6) 0.004(7) 0.007(7)
C53 0.011(7) 0.022(9) 0.025(7) 0.009(6) 0.001(6) -0.011(6)
C54 0.030(8) 0.015(6) 0.034(7) 0.004(5) -0.009(6) 0.009(5)
C55 0.021(6) 0.049(11) 0.036(10) 0.031(8) 0.001(5) 0.010(6)
C56 0.031(10) 0.027(9) 0.034(8) 0.006(7) -0.008(7) 0.019(7)
O8B 0.027(5) 0.021(6) 0.016(6) 0.005(6) -0.006(5) 0.013(4)
C53B 0.063(11) 0.013(6) 0.029(6) 0.003(5) 0.010(9) 0.001(8)
C54B 0.063(13) 0.035(8) 0.046(10) 0.004(7) -0.034(9) 0.001(8)
C55B 0.035(7) 0.062(10) 0.048(8) 0.024(7) 0.001(6) 0.009(7)
C56B 0.032(7) 0.031(8) 0.042(7) 0.007(6) -0.004(6) 0.010(6)

loop_
_atom_type_symbol
_atom_type_description
_atom_type_scat_dispersion_real
_atom_type_scat_dispersion_imag
_atom_type_scat_source
C C 0.0033 0.0016 'International Tables Vol C Tables 4.2.6.8 and 6.1.1.4'
H H 0.0000 0.0000 'International Tables Vol C Tables 4.2.6.8 and 6.1.1.4'
N N 0.0061 0.0033 'International Tables Vol C Tables 4.2.6.8 and 6.1.1.4'
O O 0.0106 0.0060 'International Tables Vol C Tables 4.2.6.8 and 6.1.1.4'
I I -0.4742 1.8119 'International Tables Vol C Tables 4.2.6.8 and 6.1.1.4'
In In -0.7276 1.3100 'International Tables Vol C Tables 4.2.6.8 and 6.1.1.4'

loop_
_geom_angle_atom_site_label_1
_geom_angle_atom_site_label_2
_geom_angle_atom_site_label_3
_geom_angle
O1 In1 O4 94.95(15)
O1 In1 O3 167.17(16)
O4 In1 O3 74.92(13)
O1 In1 N1 89.13(15)
O4 In1 N1 89.52(16)
O3 In1 N1 83.02(14)
O1 In1 N2 93.97(15)
O4 In1 N2 164.16(14)
O3 In1 N2 94.22(14)
N1 In1 N2 77.55(15)
O1 In1 I1 93.98(11)
O4 In1 I1 96.91(11)
O3 In1 I1 95.04(10)
N1 In1 I1 172.58(11)
N2 In1 I1 95.49(10)
O2 In2 O3 96.26(14)
O2 In2 O4 168.24(15)
O3 In2 O4 75.00(13)
O2 In2 N3 85.61(14)
O3 In2 N3 91.93(16)
O4 In2 N3 86.81(14)
O2 In2 N4 101.19(14)
O3 In2 N4 157.97(13)
O4 In2 N4 85.70(14)
N3 In2 N4 76.23(15)
O2 In2 I2 90.61(10)
O3 In2 I2 96.94(10)
O4 In2 I2 98.18(10)
N3 In2 I2 170.69(12)
N4 In2 I2 96.22(10)
C8 O1 In1 128.8(3)
In2 O3 In1 105.04(15)
In2 O3 H3O 122(4)
In1 O3 H3O 122(4)
C28 O2 In2 131.1(3)
C7 N1 C1 119.5(4)
C7 N1 In1 109.4(3)
C1 N1 In1 110.7(3)
C7 N1 H1 105.4
C1 N1 H1 105.4
In1 N1 H1 105.4
In1 O4 In2 105.04(16)
In1 O4 H4O 123(9)
In2 O4 H4O 124(9)
C21 N3 C27 113.8(4)
C21 N3 In2 113.9(3)
C27 N3 In2 109.9(3)
C21 N3 H3 106.2
C27 N3 H3 106.2
In2 N3 H3 106.2
C39 N4 C40 108.2(4)
C39 N4 C26 110.0(4)
C40 N4 C26 114.2(4)
C39 N4 In2 112.7(3)
C40 N4 In2 106.0(3)
C26 N4 In2 105.8(3)
N4 C40 H40A 109.5
N4 C40 H40B 109.5
H40A C40 H40B 109.5
N4 C40 H40C 109.5
H40A C40 H40C 109.5
H40B C40 H40C 109.5
C19 N2 C20 109.1(4)
C19 N2 C2 109.0(4)
C20 N2 C2 112.8(4)
C19 N2 In1 110.0(3)
C20 N2 In1 107.8(3)
C2 N2 In1 108.1(3)
C46 C47 C48 103.0(6)
C46 C47 H47A 111.2
C48 C47 H47A 111.2
C46 C47 H47B 111.2
C48 C47 H47B 111.2
H47A C47 H47B 109.1
O7 C49 C52 105.7(5)
O7 C49 H49A 110.6
C52 C49 H49A 110.6
O7 C49 H49B 110.6
C52 C49 H49B 110.6
H49A C49 H49B 108.7
C45 O5 C46 109.4(5)
C49 O7 C51 110.2(5)
C51 C50 C52 101.1(6)
C51 C50 H50A 111.6
C52 C50 H50A 111.6
C51 C50 H50B 111.6
C52 C50 H50B 111.6
H50A C50 H50B 109.4
C49 C52 C50 102.4(5)
C49 C52 H52A 111.3
C50 C52 H52A 111.3
C49 C52 H52B 111.3
C50 C52 H52B 111.3
H52A C52 H52B 109.2
C11 C18 H18A 109.5
C11 C18 H18B 109.5
H18A C18 H18B 109.5
C11 C18 H18C 109.5
H18A C18 H18C 109.5
H18B C18 H18C 109.5
C10 C11 C12 118.4(5)
C10 C11 C18 120.6(5)
C12 C11 C18 120.9(5)
C11 C12 C13 120.7(5)
C11 C12 H12 119.7
C13 C12 H12 119.7
C12 C13 C8 120.8(5)
C12 C13 C7 117.4(5)
C8 C13 C7 121.5(5)
O1 C8 C13 121.6(4)
O1 C8 C9 119.1(5)
C13 C8 C9 119.3(5)
O7 C51 C50 104.0(6)
O7 C51 H51A 111.0
C50 C51 H51A 111.0
O7 C51 H51B 111.0
C50 C51 H51B 111.0
H51A C51 H51B 109.0
O2 C28 C29 120.8(5)
O2 C28 C33 120.8(4)
C29 C28 C33 118.4(5)
C32 C33 C28 120.1(5)
C32 C33 C27 119.5(5)
C28 C33 C27 120.3(5)
C31 C32 C33 122.6(5)
C31 C32 H32 118.7
C33 C32 H32 118.7
C32 C31 C30 116.6(5)
C32 C31 C38 121.8(5)
C30 C31 C38 121.6(5)
C31 C38 H38A 109.5
C31 C38 H38B 109.5
H38A C38 H38B 109.5
C31 C38 H38C 109.5
H38A C38 H38C 109.5
H38B C38 H38C 109.5
N1 C7 C13 117.5(4)
N1 C7 H7A 107.9
C13 C7 H7A 107.9
N1 C7 H7B 107.9
C13 C7 H7B 107.9
H7A C7 H7B 107.2
N3 C27 C33 113.0(4)
N3 C27 H27A 109.0
C33 C27 H27A 109.0
N3 C27 H27B 109.0
C33 C27 H27B 109.0
H27A C27 H27B 107.8
N3 C21 C26 109.7(4)
N3 C21 C22 111.5(4)
C26 C21 C22 111.1(4)
N3 C21 H21 108.1
C26 C21 H21 108.1
C22 C21 H21 108.1
N4 C26 C25 114.6(4)
N4 C26 C21 110.9(4)
C25 C26 C21 110.8(4)
N4 C26 H26 106.7
C25 C26 H26 106.7
C21 C26 H26 106.7
C24 C25 C26 111.7(4)
C24 C25 H25A 109.3
C26 C25 H25A 109.3
C24 C25 H25B 109.3
C26 C25 H25B 109.3
H25A C25 H25B 107.9
C23 C24 C25 110.3(5)
C23 C24 H24A 109.6
C25 C24 H24A 109.6
C23 C24 H24B 109.6
C25 C24 H24B 109.6
H24A C24 H24B 108.1
C24 C23 C22 110.8(5)
C24 C23 H23A 109.5
C22 C23 H23A 109.5
C24 C23 H23B 109.5
C22 C23 H23B 109.5
H23A C23 H23B 108.1
C23 C22 C21 111.5(5)
C23 C22 H22A 109.3
C21 C22 H22A 109.3
C23 C22 H22B 109.3
C21 C22 H22B 109.3
H22A C22 H22B 108.0
N4 C39 H39A 109.5
N4 C39 H39B 109.5
H39A C39 H39B 109.5
N4 C39 H39C 109.5
H39A C39 H39C 109.5
H39B C39 H39C 109.5
C29 C30 C31 123.5(5)
C29 C30 H30 118.2
C31 C30 H30 118.2
C30 C29 C28 118.8(5)
C30 C29 C34 120.2(5)
C28 C29 C34 121.0(5)
C37 C34 C36 107.8(5)
C37 C34 C35 107.3(5)
C36 C34 C35 109.5(5)
C37 C34 C29 111.9(5)
C36 C34 C29 109.9(5)
C35 C34 C29 110.4(4)
C34 C35 H35A 109.5
C34 C35 H35B 109.5
H35A C35 H35B 109.5
C34 C35 H35C 109.5
H35A C35 H35C 109.5
H35B C35 H35C 109.5
C34 C36 H36A 109.5
C34 C36 H36B 109.5
H36A C36 H36B 109.5
C34 C36 H36C 109.5
H36A C36 H36C 109.5
H36B C36 H36C 109.5
C34 C37 H37A 109.5
C34 C37 H37B 109.5
H37A C37 H37B 109.5
C34 C37 H37C 109.5
H37A C37 H37C 109.5
H37B C37 H37C 109.5
N2 C2 C3 113.1(3)
N2 C2 C1 110.8(3)
C3 C2 C1 111.1(4)
N2 C2 H2 107.1
C3 C2 H2 107.1
C1 C2 H2 107.1
N1 C1 C6 112.4(4)
N1 C1 C2 111.3(4)
C6 C1 C2 110.3(4)
N1 C1 H1A 107.5
C6 C1 H1A 107.5
C2 C1 H1A 107.5
C1 C6 C5 112.6(4)
C1 C6 H6A 109.1
C5 C6 H6A 109.1
C1 C6 H6B 109.1
C5 C6 H6B 109.1
H6A C6 H6B 107.8
C4 C5 C6 109.7(5)
C4 C5 H5A 109.7
C6 C5 H5A 109.7
C4 C5 H5B 109.7
C6 C5 H5B 109.7
H5A C5 H5B 108.2
C3 C4 C5 110.6(4)
C3 C4 H4A 109.5
C5 C4 H4A 109.5
C3 C4 H4B 109.5
C5 C4 H4B 109.5
H4A C4 H4B 108.1
C4 C3 C2 110.3(3)
C4 C3 H3A 109.6
C2 C3 H3A 109.6
C4 C3 H3B 109.6
C2 C3 H3B 109.6
H3A C3 H3B 108.1
N2 C19 H19A 109.5
N2 C19 H19B 109.5
H19A C19 H19B 109.5
N2 C19 H19C 109.5
H19A C19 H19C 109.5
H19B C19 H19C 109.5
N2 C20 H20A 109.5
N2 C20 H20B 109.5
H20A C20 H20B 109.5
N2 C20 H20C 109.5
H20A C20 H20C 109.5
H20B C20 H20C 109.5
C10 C9 C8 116.7(5)
C10 C9 C14 121.3(4)
C8 C9 C14 122.0(5)
C17 C14 C9 111.8(5)
C17 C14 C15 107.2(5)
C9 C14 C15 111.9(4)
C17 C14 C16 107.2(5)
C9 C14 C16 110.3(5)
C15 C14 C16 108.3(5)
C14 C15 H15A 109.5
C14 C15 H15B 109.5
H15A C15 H15B 109.5
C14 C15 H15C 109.5
H15A C15 H15C 109.5
H15B C15 H15C 109.5
C14 C16 H16A 109.5
C14 C16 H16B 109.5
H16A C16 H16B 109.5
C14 C16 H16C 109.5
H16A C16 H16C 109.5
H16B C16 H16C 109.5
C14 C17 H17A 109.5
C14 C17 H17B 109.5
H17A C17 H17B 109.5
C14 C17 H17C 109.5
H17A C17 H17C 109.5
H17B C17 H17C 109.5
C11 C10 C9 124.1(5)
C11 C10 H10 118.0
C9 C10 H10 118.0
O6 C42 C43 105.6(5)
O6 C42 H42A 110.6
C43 C42 H42A 110.6
O6 C42 H42B 110.6
C43 C42 H42B 110.6
H42A C42 H42B 108.8
C42 O6 C41 108.5(5)
C42 C43 C44 101.8(6)
C42 C43 H43A 111.4
C44 C43 H43A 111.4
C42 C43 H43B 111.4
C44 C43 H43B 111.4
H43A C43 H43B 109.3
C41 C44 C43 101.8(7)
C41 C44 H44A 111.4
C43 C44 H44A 111.4
C41 C44 H44B 111.4
C43 C44 H44B 111.4
H44A C44 H44B 109.3
C45 C48 C47 103.0(6)
C45 C48 H48A 111.2
C47 C48 H48A 111.2
C45 C48 H48B 111.2
C47 C48 H48B 111.2
H48A C48 H48B 109.1
O5 C46 C47 105.9(6)
O5 C46 H46A 110.6
C47 C46 H46A 110.6
O5 C46 H46B 110.6
C47 C46 H46B 110.6
H46A C46 H46B 108.7
O6 C41 C44 107.3(6)
O6 C41 H41A 110.2
C44 C41 H41A 110.2
O6 C41 H41B 110.2
C44 C41 H41B 110.2
H41A C41 H41B 108.5
O5 C45 C48 108.4(6)
O5 C45 H45A 110.0
C48 C45 H45A 110.0
O5 C45 H45B 110.0
C48 C45 H45B 110.0
H45A C45 H45B 108.4
C56 O8 C53 105(3)
O8 C53 C54 109(2)
O8 C53 H53A 109.9
C54 C53 H53A 109.9
O8 C53 H53B 109.9
C54 C53 H53B 109.9
H53A C53 H53B 108.3
C53 C54 C55 103.7(16)
C53 C54 H54A 111.0
C55 C54 H54A 111.0
C53 C54 H54B 111.0
C55 C54 H54B 111.0
H54A C54 H54B 109.0
C56 C55 C54 100.7(14)
C56 C55 H55A 111.6
C54 C55 H55A 111.6
C56 C55 H55B 111.6
C54 C55 H55B 111.6
H55A C55 H55B 109.4
O8 C56 C55 108(2)
O8 C56 H56A 110.1
C55 C56 H56A 110.1
O8 C56 H56B 110.1
C55 C56 H56B 110.1
H56A C56 H56B 108.4
C53B O8B C56B 112(2)
O8B C53B C54B 104.1(19)
O8B C53B H53C 110.9
C54B C53B H53C 110.9
O8B C53B H53D 110.9
C54B C53B H53D 110.9
H53C C53B H53D 108.9
C55B C54B C53B 105.0(12)
C55B C54B H54C 110.8
C53B C54B H54C 110.8
C55B C54B H54D 110.8
C53B C54B H54D 110.8
H54C C54B H54D 108.8
C56B C55B C54B 104.7(13)
C56B C55B H55C 110.8
C54B C55B H55C 110.8
C56B C55B H55D 110.8
C54B C55B H55D 110.8
H55C C55B H55D 108.9
O8B C56B C55B 104.4(17)
O8B C56B H56C 110.9
C55B C56B H56C 110.9
O8B C56B H56D 110.9
C55B C56B H56D 110.9
H56C C56B H56D 108.9

loop_
_geom_bond_atom_site_label_1
_geom_bond_atom_site_label_2
_geom_bond_distance
In1 O1 2.097(3)
In1 O4 2.146(4)
In1 O3 2.160(3)
In1 N1 2.269(5)
In1 N2 2.367(4)
In1 I1 2.8033(4)
In2 O2 2.105(3)
In2 O3 2.144(4)
In2 O4 2.158(3)
In2 N3 2.269(4)
In2 N4 2.375(4)
In2 I2 2.8143(4)
O1 C8 1.350(6)
O3 H3O 0.77(6)
O2 C28 1.333(6)
N1 C7 1.488(6)
N1 C1 1.492(6)
N1 H1 0.9300
O4 H4O 0.75(11)
N3 C21 1.481(7)
N3 C27 1.488(6)
N3 H3 0.9300
N4 C39 1.471(6)
N4 C40 1.477(5)
N4 C26 1.506(6)
C40 H40A 0.9800
C40 H40B 0.9800
C40 H40C 0.9800
N2 C19 1.477(6)
N2 C20 1.478(6)
N2 C2 1.510(5)
C47 C46 1.503(10)
C47 C48 1.509(9)
C47 H47A 0.9900
C47 H47B 0.9900
C49 O7 1.432(8)
C49 C52 1.519(9)
C49 H49A 0.9900
C49 H49B 0.9900
O5 C45 1.398(9)
O5 C46 1.448(11)
O7 C51 1.445(8)
C50 C51 1.519(9)
C50 C52 1.521(10)
C50 H50A 0.9900
C50 H50B 0.9900
C52 H52A 0.9900
C52 H52B 0.9900
C18 C11 1.523(7)
C18 H18A 0.9800
C18 H18B 0.9800
C18 H18C 0.9800
C11 C10 1.369(9)
C11 C12 1.395(8)
C12 C13 1.395(7)
C12 H12 0.9500
C13 C8 1.406(8)
C13 C7 1.515(7)
C8 C9 1.439(7)
C51 H51A 0.9900
C51 H51B 0.9900
C28 C29 1.419(7)
C28 C33 1.422(7)
C33 C32 1.399(7)
C33 C27 1.504(7)
C32 C31 1.377(7)
C32 H32 0.9500
C31 C30 1.414(8)
C31 C38 1.513(7)
C38 H38A 0.9800
C38 H38B 0.9800
C38 H38C 0.9800
C7 H7A 0.9900
C7 H7B 0.9900
C27 H27A 0.9900
C27 H27B 0.9900
C21 C26 1.530(7)
C21 C22 1.538(7)
C21 H21 1.0000
C26 C25 1.528(6)
C26 H26 1.0000
C25 C24 1.521(7)
C25 H25A 0.9900
C25 H25B 0.9900
C24 C23 1.516(10)
C24 H24A 0.9900
C24 H24B 0.9900
C23 C22 1.516(9)
C23 H23A 0.9900
C23 H23B 0.9900
C22 H22A 0.9900
C22 H22B 0.9900
C39 H39A 0.9800
C39 H39B 0.9800
C39 H39C 0.9800
C30 C29 1.389(8)
C30 H30 0.9500
C29 C34 1.546(8)
C34 C37 1.531(7)
C34 C36 1.536(9)
C34 C35 1.544(7)
C35 H35A 0.9800
C35 H35B 0.9800
C35 H35C 0.9800
C36 H36A 0.9800
C36 H36B 0.9800
C36 H36C 0.9800
C37 H37A 0.9800
C37 H37B 0.9800
C37 H37C 0.9800
C2 C3 1.532(6)
C2 C1 1.537(6)
C2 H2 1.0000
C1 C6 1.532(7)
C1 H1A 1.0000
C6 C5 1.535(8)
C6 H6A 0.9900
C6 H6B 0.9900
C5 C4 1.522(9)
C5 H5A 0.9900
C5 H5B 0.9900
C4 C3 1.521(6)
C4 H4A 0.9900
C4 H4B 0.9900
C3 H3A 0.9900
C3 H3B 0.9900
C19 H19A 0.9800
C19 H19B 0.9800
C19 H19C 0.9800
C20 H20A 0.9800
C20 H20B 0.9800
C20 H20C 0.9800
C9 C10 1.411(7)
C9 C14 1.536(8)
C14 C17 1.536(7)
C14 C15 1.537(8)
C14 C16 1.540(9)
C15 H15A 0.9800
C15 H15B 0.9800
C15 H15C 0.9800
C16 H16A 0.9800
C16 H16B 0.9800
C16 H16C 0.9800
C17 H17A 0.9800
C17 H17B 0.9800
C17 H17C 0.9800
C10 H10 0.9500
C42 O6 1.437(8)
C42 C43 1.503(9)
C42 H42A 0.9900
C42 H42B 0.9900
O6 C41 1.439(9)
C43 C44 1.524(10)
C43 H43A 0.9900
C43 H43B 0.9900
C44 C41 1.481(11)
C44 H44A 0.9900
C44 H44B 0.9900
C48 C45 1.497(10)
C48 H48A 0.9900
C48 H48B 0.9900
C46 H46A 0.9900
C46 H46B 0.9900
C41 H41A 0.9900
C41 H41B 0.9900
C45 H45A 0.9900
C45 H45B 0.9900
O8 C56 1.43(4)
O8 C53 1.48(6)
C53 C54 1.51(2)
C53 H53A 0.9900
C53 H53B 0.9900
C54 C55 1.54(2)
C54 H54A 0.9900
C54 H54B 0.9900
C55 C56 1.51(3)
C55 H55A 0.9900
C55 H55B 0.9900
C56 H56A 0.9900
C56 H56B 0.9900
O8B C53B 1.40(4)
O8B C56B 1.44(3)
C53B C54B 1.56(2)
C53B H53C 0.9900
C53B H53D 0.9900
C54B C55B 1.49(2)
C54B H54C 0.9900
C54B H54D 0.9900
C55B C56B 1.472(18)
C55B H55C 0.9900
C55B H55D 0.9900
C56B H56C 0.9900
C56B H56D 0.9900

loop_
_geom_torsion_atom_site_label_1
_geom_torsion_atom_site_label_2
_geom_torsion_atom_site_label_3
_geom_torsion_atom_site_label_4
_geom_torsion
O4 In1 O1 C8 107.4(5)
O3 In1 O1 C8 70.1(9)
N1 In1 O1 C8 18.0(5)
N2 In1 O1 C8 -59.5(5)
I1 In1 O1 C8 -155.3(4)
O2 In2 O3 In1 172.05(16)
O4 In2 O3 In1 0.1(2)
N3 In2 O3 In1 86.25(16)
N4 In2 O3 In1 29.7(4)
I2 In2 O3 In1 -96.57(13)
O1 In1 O3 In2 38.7(7)
O4 In1 O3 In2 -0.1(2)
N1 In1 O3 In2 91.31(17)
N2 In1 O3 In2 168.21(16)
I1 In1 O3 In2 -95.89(13)
O3 In2 O2 C28 -106.3(4)
O4 In2 O2 C28 -64.9(9)
N3 In2 O2 C28 -14.8(5)
N4 In2 O2 C28 60.2(5)
I2 In2 O2 C28 156.6(4)
O1 In1 N1 C7 24.4(3)
O4 In1 N1 C7 -70.6(3)
O3 In1 N1 C7 -145.4(3)
N2 In1 N1 C7 118.7(3)
I1 In1 N1 C7 139.3(7)
O1 In1 N1 C1 -109.3(3)
O4 In1 N1 C1 155.7(3)
O3 In1 N1 C1 80.9(3)
N2 In1 N1 C1 -15.1(3)
I1 In1 N1 C1 5.6(10)
O1 In1 O4 In2 -171.90(17)
O3 In1 O4 In2 0.1(2)
N1 In1 O4 In2 -82.82(17)
N2 In1 O4 In2 -47.8(6)
I1 In1 O4 In2 93.47(14)
O2 In2 O4 In1 -43.0(8)
O3 In2 O4 In1 -0.1(2)
N3 In2 O4 In1 -92.94(18)
N4 In2 O4 In1 -169.35(18)
I2 In2 O4 In1 94.97(14)
O2 In2 N3 C21 96.8(3)
O3 In2 N3 C21 -167.1(3)
O4 In2 N3 C21 -92.2(3)
N4 In2 N3 C21 -5.9(3)
I2 In2 N3 C21 30.5(8)
O2 In2 N3 C27 -32.3(3)
O3 In2 N3 C27 63.8(3)
O4 In2 N3 C27 138.7(3)
N4 In2 N3 C27 -135.0(3)
I2 In2 N3 C27 -98.6(7)
O2 In2 N4 C39 135.5(3)
O3 In2 N4 C39 -82.8(5)
O4 In2 N4 C39 -54.2(3)
N3 In2 N4 C39 -141.9(3)
I2 In2 N4 C39 43.6(3)
O2 In2 N4 C40 17.3(3)
O3 In2 N4 C40 159.0(3)
O4 In2 N4 C40 -172.3(3)
N3 In2 N4 C40 99.9(3)
I2 In2 N4 C40 -74.5(3)
O2 In2 N4 C26 -104.3(3)
O3 In2 N4 C26 37.4(5)
O4 In2 N4 C26 66.1(3)
N3 In2 N4 C26 -21.7(3)
I2 In2 N4 C26 163.8(3)
O1 In1 N2 C19 -42.9(3)
O4 In1 N2 C19 -167.1(4)
O3 In1 N2 C19 147.0(3)
N1 In1 N2 C19 -131.2(3)
I1 In1 N2 C19 51.5(3)
O1 In1 N2 C20 -161.8(3)
O4 In1 N2 C20 74.0(6)
O3 In1 N2 C20 28.1(3)
N1 In1 N2 C20 110.0(3)
I1 In1 N2 C20 -67.4(3)
O1 In1 N2 C2 76.0(3)
O4 In1 N2 C2 -48.2(6)
O3 In1 N2 C2 -94.1(3)
N1 In1 N2 C2 -12.2(2)
I1 In1 N2 C2 170.4(2)
C52 C49 O7 C51 3.9(8)
O7 C49 C52 C50 -27.4(8)
C51 C50 C52 C49 39.1(8)
C10 C11 C12 C13 0.2(8)
C18 C11 C12 C13 177.7(5)
C11 C12 C13 C8 2.5(8)
C11 C12 C13 C7 -171.4(5)
In1 O1 C8 C13 -30.1(7)
In1 O1 C8 C9 153.2(4)
C12 C13 C8 O1 180.0(5)
C7 C13 C8 O1 -6.4(8)
C12 C13 C8 C9 -3.3(8)
C7 C13 C8 C9 170.3(5)
C49 O7 C51 C50 21.3(8)
C52 C50 C51 O7 -37.3(7)
In2 O2 C28 C29 -150.3(4)
In2 O2 C28 C33 31.0(7)
O2 C28 C33 C32 -177.7(5)
C29 C28 C33 C32 3.5(8)
O2 C28 C33 C27 5.4(8)
C29 C28 C33 C27 -173.4(5)
C28 C33 C32 C31 -1.3(9)
C27 C33 C32 C31 175.6(5)
C33 C32 C31 C30 -1.1(9)
C33 C32 C31 C38 179.3(5)
C1 N1 C7 C13 67.8(6)
In1 N1 C7 C13 -61.3(5)
C12 C13 C7 N1 -127.1(5)
C8 C13 C7 N1 59.1(7)
C21 N3 C27 C33 -59.4(6)
In2 N3 C27 C33 69.8(5)
C32 C33 C27 N3 122.1(5)
C28 C33 C27 N3 -60.9(6)
C27 N3 C21 C26 159.7(4)
In2 N3 C21 C26 32.7(4)
C27 N3 C21 C22 -76.8(5)
In2 N3 C21 C22 156.2(3)
C39 N4 C26 C25 -65.0(5)
C40 N4 C26 C25 56.8(5)
In2 N4 C26 C25 173.0(3)
C39 N4 C26 C21 168.8(4)
C40 N4 C26 C21 -69.4(5)
In2 N4 C26 C21 46.8(4)
N3 C21 C26 N4 -54.4(5)
C22 C21 C26 N4 -178.2(4)
N3 C21 C26 C25 177.3(4)
C22 C21 C26 C25 53.5(5)
N4 C26 C25 C24 178.2(4)
C21 C26 C25 C24 -55.5(6)
C26 C25 C24 C23 57.5(7)
C25 C24 C23 C22 -57.7(7)
C24 C23 C22 C21 56.7(7)
N3 C21 C22 C23 -177.3(5)
C26 C21 C22 C23 -54.6(6)
C32 C31 C30 C29 1.3(9)
C38 C31 C30 C29 -179.1(5)
C31 C30 C29 C28 0.9(9)
C31 C30 C29 C34 -179.0(5)
O2 C28 C29 C30 178.0(5)
C33 C28 C29 C30 -3.3(8)
O2 C28 C29 C34 -2.2(8)
C33 C28 C29 C34 176.6(5)
C30 C29 C34 C37 2.7(8)
C28 C29 C34 C37 -177.2(5)
C30 C29 C34 C36 122.4(5)
C28 C29 C34 C36 -57.5(6)
C30 C29 C34 C35 -116.7(6)
C28 C29 C34 C35 63.4(7)
C19 N2 C2 C3 -77.6(4)
C20 N2 C2 C3 43.9(5)
In1 N2 C2 C3 162.9(3)
C19 N2 C2 C1 156.9(4)
C20 N2 C2 C1 -81.7(5)
In1 N2 C2 C1 37.4(4)
C7 N1 C1 C6 36.7(6)
In1 N1 C1 C6 165.1(3)
C7 N1 C1 C2 -87.7(5)
In1 N1 C1 C2 40.7(4)
N2 C2 C1 N1 -53.5(5)
C3 C2 C1 N1 179.8(3)
N2 C2 C1 C6 -179.1(3)
C3 C2 C1 C6 54.2(4)
N1 C1 C6 C5 -178.7(4)
C2 C1 C6 C5 -53.8(5)
C1 C6 C5 C4 55.8(6)
C6 C5 C4 C3 -58.2(5)
C5 C4 C3 C2 59.8(5)
N2 C2 C3 C4 176.9(4)
C1 C2 C3 C4 -57.7(5)
O1 C8 C9 C10 178.2(5)
C13 C8 C9 C10 1.4(8)
O1 C8 C9 C14 0.5(8)
C13 C8 C9 C14 -176.3(5)
C10 C9 C14 C17 0.6(8)
C8 C9 C14 C17 178.2(5)
C10 C9 C14 C15 120.9(6)
C8 C9 C14 C15 -61.6(7)
C10 C9 C14 C16 -118.5(5)
C8 C9 C14 C16 59.0(6)
C12 C11 C10 C9 -2.1(9)
C18 C11 C10 C9 -179.7(5)
C8 C9 C10 C11 1.3(8)
C14 C9 C10 C11 179.0(5)
C43 C42 O6 C41 15.8(8)
O6 C42 C43 C44 -33.4(8)
C42 C43 C44 C41 37.8(8)
C46 C47 C48 C45 -31.4(8)
C45 O5 C46 C47 -14.3(9)
C48 C47 C46 O5 28.5(8)
C42 O6 C41 C44 9.0(9)
C43 C44 C41 O6 -29.5(8)
C46 O5 C45 C48 -6.3(9)
C47 C48 C45 O5 24.0(8)
C56 O8 C53 C54 -10(4)
O8 C53 C54 C55 -13(3)
C53 C54 C55 C56 30.0(19)
C53 O8 C56 C55 31(4)
C54 C55 C56 O8 -38(3)
C56B O8B C53B C54B -11(3)
O8B C53B C54B C55B -9(2)
C53B C54B C55B C56B 25.2(18)
C53B O8B C56B C55B 27(3)
C54B C55B C56B O8B -32(2)
